data_7014894
loop_
_publ_author_name
'Shi, Lian-Xu'
'Zhang, Xian-Wei'
'Wu, Chuan-De'

_publ_section_title
;
 The synergistic effect of [WZn(VO)2(ZnW9O34)2]12- cores and peripheral
 metal sites in catalytic oxidative cyclization of acetylacetone.
;
_journal_issue 4
_journal_name_full 'Dalton transactions (Cambridge, England : 2003)'
_journal_page_first 779
_journal_page_last 781
_journal_paper_doi 10.1039/c0dt01254h
_journal_volume 40
_journal_year 2011
_chemical_formula_sum 'Co4 H104 K2 O121 V2 W19 Zn3'
_chemical_formula_weight 6145.89
_chemical_name_systematic
;
?
;
_space_group_IT_number 15
_symmetry_cell_setting monoclinic
_symmetry_space_group_name_Hall '-C 2yc'
_symmetry_space_group_name_H-M 'C 1 2/c 1'
_atom_sites_solution_primary direct
_atom_sites_solution_secondary difmap
_audit_creation_method SHELXL-97
_cell_angle_alpha 90.00
_cell_angle_beta 95.935(2)
_cell_angle_gamma 90.00
_cell_formula_units_Z 4
_cell_length_a 32.2388(9)
_cell_length_b 14.6184(5)
_cell_length_c 21.7787(7)
_cell_measurement_reflns_used 33261
_cell_measurement_temperature 293(2)
_cell_measurement_theta_max 26.45
_cell_measurement_theta_min 3.47
_cell_volume 10208.8(6)
_computing_structure_refinement 'SHELXL-97 (Sheldrick, 1997)'
_computing_structure_solution 'SHELXS-97 (Sheldrick, 1990)'
_diffrn_ambient_temperature 293(2)
_diffrn_measured_fraction_theta_full 0.985
_diffrn_measured_fraction_theta_max 0.985
_diffrn_radiation_monochromator graphite
_diffrn_radiation_source 'fine-focus sealed tube'
_diffrn_radiation_type MoK\a
_diffrn_radiation_wavelength 0.71073
_diffrn_reflns_av_R_equivalents 0.0564
_diffrn_reflns_av_sigmaI/netI 0.0499
_diffrn_reflns_limit_h_max 39
_diffrn_reflns_limit_h_min -31
_diffrn_reflns_limit_k_max 16
_diffrn_reflns_limit_k_min -18
_diffrn_reflns_limit_l_max 23
_diffrn_reflns_limit_l_min -27
_diffrn_reflns_number 33261
_diffrn_reflns_theta_full 26.45
_diffrn_reflns_theta_max 26.45
_diffrn_reflns_theta_min 3.47
_exptl_absorpt_coefficient_mu 23.020
_exptl_absorpt_correction_T_max 1.00000
_exptl_absorpt_correction_T_min 0.19687
_exptl_absorpt_correction_type multi-scan
_exptl_crystal_colour red
_exptl_crystal_density_diffrn 3.999
_exptl_crystal_density_method 'not measured'
_exptl_crystal_description bloc
_exptl_crystal_F_000 11040
_exptl_crystal_size_max 0.35
_exptl_crystal_size_mid 0.21
_exptl_crystal_size_min 0.19
_refine_diff_density_max 4.030
_refine_diff_density_min -1.930
_refine_diff_density_rms 0.623
_refine_ls_extinction_method none
_refine_ls_goodness_of_fit_ref 1.221
_refine_ls_matrix_type full
_refine_ls_number_parameters 685
_refine_ls_number_reflns 10379
_refine_ls_number_restraints 0
_refine_ls_restrained_S_all 1.222
_refine_ls_R_factor_all 0.0812
_refine_ls_R_factor_gt 0.0667
_refine_ls_shift/su_max 0.000
_refine_ls_shift/su_mean 0.000
_refine_ls_structure_factor_coef Fsqd
_refine_ls_weighting_details 'calc w=1/[\s^2^(Fo^2^)+(0.0789P)^2^+187.3980P] where P=(Fo^2^+2Fc^2^)/3'
_refine_ls_weighting_scheme calc
_refine_ls_wR_factor_gt 0.1608
_refine_ls_wR_factor_ref 0.1651
_reflns_number_gt 7868
_reflns_number_total 10379
_reflns_threshold_expression >2sigma(I)
_cod_data_source_file C0DT01254H.TXT
_cod_data_source_block New2
_cod_original_sg_symbol_H-M C2/c
_cod_original_formula_sum 'H104 Co4 K2 O121 V2 W19 Zn3'
_cod_database_code 7014894

loop_
_symmetry_equiv_pos_as_xyz
'x, y, z'
'-x, y, -z+1/2'
'x+1/2, y+1/2, z'
'-x+1/2, y+1/2, -z+1/2'
'-x, -y, -z'
'x, -y, z-1/2'
'-x+1/2, -y+1/2, -z'
'x+1/2, -y+1/2, z-1/2'

loop_
_atom_site_label
_atom_site_type_symbol
_atom_site_fract_x
_atom_site_fract_y
_atom_site_fract_z
_atom_site_U_iso_or_equiv
_atom_site_adp_type
_atom_site_occupancy
_atom_site_symmetry_multiplicity
_atom_site_calc_flag
_atom_site_refinement_flags
_atom_site_disorder_assembly
_atom_site_disorder_group
W1 W 0.18640(2) 0.45759(5) 0.07981(3) 0.03793(19) Uani 1 1 d . . .
W2 W 0.05122(2) 0.20579(5) -0.04169(3) 0.03555(18) Uani 1 1 d . . .
W3 W 0.12154(2) 0.05657(5) -0.07706(3) 0.03652(18) Uani 1 1 d . . .
W4 W 0.09437(2) 0.19401(6) 0.12374(3) 0.03950(19) Uani 1 1 d . . .
W5 W 0.08690(2) 0.41789(6) 0.04337(3) 0.03887(19) Uani 1 1 d . . .
W6 W 0.16350(2) 0.04382(6) 0.08872(4) 0.0411(2) Uani 1 1 d . . .
W7 W 0.11431(2) 0.25030(5) -0.14805(3) 0.03584(18) Uani 1 1 d . . .
W8 W 0.14725(2) 0.46474(6) -0.06467(3) 0.03912(19) Uani 1 1 d . . .
W9 W 0.19441(2) 0.23011(6) 0.16022(3) 0.03809(19) Uani 1 1 d . . .
W10 W 0.25373(3) 0.15420(8) 0.03423(5) 0.0362(2) Uani 0.50 1 d P . .
Zn1 Zn 0.15941(5) 0.24924(14) 0.00445(9) 0.0316(4) Uani 1 1 d . . .
Zn2 Zn 0.25373(3) 0.15420(8) 0.03423(5) 0.0362(2) Uani 0.50 1 d P . .
Co1 Co 0.09236(9) -0.1812(2) -0.13958(13) 0.0488(7) Uani 1 1 d . . .
Co2 Co 0.07378(8) 0.3089(2) -0.31331(12) 0.0424(6) Uani 1 1 d . . .
V1 V 0.21761(8) 0.1630(2) -0.10784(12) 0.0301(6) Uani 1 1 d . . .
K1 K 0.25650(15) 0.1802(4) 0.3280(2) 0.0549(11) Uani 1 1 d . . .
O1 O 0.0548(4) 0.1843(11) 0.1718(6) 0.048(3) Uani 1 1 d . . .
O2 O 0.1120(4) 0.0656(10) 0.1287(6) 0.043(3) Uani 1 1 d . . .
O3 O 0.1461(4) 0.5544(12) -0.1156(6) 0.054(4) Uani 1 1 d . . .
O4 O 0.1289(5) 0.3741(13) -0.3233(7) 0.063(4) Uani 1 1 d . . .
O5 O 0.1698(4) -0.0698(10) 0.1076(6) 0.049(3) Uani 1 1 d . . .
O6 O 0.1383(3) 0.2261(11) 0.1890(6) 0.043(3) Uani 1 1 d . . .
O7 O 0.0542(3) 0.2531(10) -0.1209(6) 0.040(3) Uani 1 1 d . . .
O8 O 0.1360(7) -0.163(2) -0.2022(10) 0.113(10) Uani 1 1 d . . .
O9 O 0.1469(3) 0.3759(8) 0.0155(5) 0.033(3) Uani 1 1 d . . .
O10 O 0.1759(4) 0.0688(10) -0.0872(7) 0.048(3) Uani 1 1 d . . .
O11 O 0.1536(3) 0.1892(9) 0.0813(5) 0.034(3) Uani 1 1 d . . .
O12 O 0.1943(3) 0.0975(9) 0.1606(6) 0.039(3) Uani 1 1 d . . .
O13 O 0.1190(3) 0.1968(9) -0.0558(5) 0.036(3) Uani 1 1 d . . .
O14 O 0.0437(3) 0.4792(10) 0.0641(6) 0.043(3) Uani 1 1 d . . .
O15 O 0.0968(4) 0.2788(10) -0.2244(6) 0.041(3) Uani 1 1 d . . .
O16 O 0.1289(3) 0.4874(9) 0.0957(5) 0.036(3) Uani 1 1 d . . .
O17 O 0.3007(4) 0.0891(10) 0.0765(6) 0.047(3) Uani 1 1 d . . .
O18 O 0.1704(3) 0.2409(10) -0.1462(6) 0.043(3) Uani 1 1 d . . .
O19 O 0.2134(3) 0.2290(9) -0.0232(5) 0.034(3) Uani 1 1 d . . .
O20 O 0.1056(3) 0.1202(9) -0.1568(5) 0.035(3) Uani 1 1 d . . .
O21 O 0.0969(5) 0.1854(12) -0.3444(8) 0.062(4) Uani 1 1 d . . .
O22 O 0.2399(4) 0.2268(9) 0.1107(6) 0.038(3) Uani 1 1 d . . .
O23 O 0.0604(4) 0.0844(9) -0.0604(6) 0.039(3) Uani 1 1 d . . .
O24 O 0.0668(4) 0.1758(10) 0.0454(5) 0.039(3) Uani 1 1 d . . .
O25 O -0.0023(4) 0.2059(10) -0.0437(6) 0.047(3) Uani 1 1 d . . .
O26 O 0.2207(4) 0.2415(10) 0.2332(6) 0.043(3) Uani 1 1 d . . .
O27 O 0.2660(3) 0.1000(10) -0.0507(6) 0.041(3) Uani 1 1 d . . .
O28 O 0.1189(3) 0.3733(8) -0.1125(6) 0.036(3) Uani 1 1 d . . .
O29 O 0.2131(3) 0.0641(10) 0.0476(6) 0.041(3) Uani 1 1 d . . .
O30 O 0.1312(4) 0.0344(9) 0.0107(5) 0.037(3) Uani 1 1 d . . .
O31 O 0.1090(4) -0.0544(10) -0.1027(6) 0.046(3) Uani 1 1 d . . .
O32 O 0.0627(4) 0.3306(9) -0.0120(5) 0.036(3) Uani 1 1 d . . .
O33 O 0.2093(4) 0.5389(10) 0.1295(6) 0.044(3) Uani 1 1 d . . .
O34 O 0.0910(4) 0.3239(8) 0.1057(6) 0.037(3) Uani 1 1 d . . .
O35 O 0.1856(3) 0.3553(8) 0.1359(5) 0.032(3) Uani 1 1 d . . .
O36 O 0.0961(4) 0.4968(9) -0.0251(6) 0.039(3) Uani 1 1 d . . .
O37 O 0.1789(4) 0.5297(9) 0.0063(6) 0.036(3) Uani 1 1 d . . .
O38 O 0.1415(6) -0.2366(15) -0.0807(10) 0.083(6) Uani 1 1 d . . .
O39 O 0.0442(6) -0.1338(17) -0.2030(9) 0.087(6) Uani 1 1 d . . .
O40 O 0.0799(8) -0.3152(13) -0.1748(10) 0.096(7) Uani 1 1 d . . .
O41 O 0.0512(6) 0.4353(14) -0.2848(9) 0.078(5) Uani 1 1 d . . .
O42 O 0.0174(5) 0.2442(15) -0.3053(8) 0.070(5) Uani 1 1 d . . .
O43 O 0.0504(6) -0.1999(13) -0.0752(8) 0.068(5) Uani 1 1 d . . .
O44 O 0.0535(5) 0.3407(13) -0.4069(7) 0.064(4) Uani 1 1 d . . .
O45 O 0.2267(4) 0.1157(10) -0.1745(5) 0.056(4) Uani 1 1 d . . .
O46 O 0.2922(7) 0.2308(17) 0.4226(11) 0.095(6) Uani 1 1 d . . .
O47 O 0.2990(5) 0.1263(13) 0.2432(7) 0.060(4) Uani 1 1 d . . .
O48 O 0.2091(6) 0.0626(14) 0.2853(9) 0.076(5) Uani 1 1 d . . .
O49 O 0.2102(6) 0.1178(16) 0.4095(10) 0.085(6) Uani 1 1 d . . .
O50 O 0.2146(7) 0.3080(15) 0.3586(9) 0.084(6) Uani 1 1 d . . .
O51 O 0.3027(7) 0.3060(16) 0.2974(9) 0.088(6) Uani 1 1 d . . .
O101 O 0.126(3) 0.057(4) -0.2627(17) 0.15(3) Uani 0.50 1 d P . .
O102 O -0.0023(12) -0.355(3) -0.1925(19) 0.173(15) Uani 1 1 d . . .
O103 O -0.0103(9) -0.023(2) -0.0713(18) 0.151(13) Uani 1 1 d . . .
O104 O 0.1275(8) -0.312(2) 0.0274(13) 0.114(8) Uani 1 1 d . . .
O105 O -0.0753(9) 0.105(2) -0.0388(10) 0.132(12) Uani 1 1 d . . .
O106 O 0.1965(8) 0.4437(15) 0.2636(11) 0.100(7) Uani 1 1 d . . .
O107 O 0.1100(9) -0.4163(15) -0.2697(10) 0.103(8) Uani 1 1 d . . .
O108 O 0.2502(7) 0.6113(15) -0.0316(11) 0.094(6) Uani 1 1 d . . .
O109 O 0.0332(5) -0.3787(14) -0.0573(11) 0.084(6) Uani 1 1 d . . .
O110 O 0.0333(6) 0.4604(17) -0.1616(10) 0.092(7) Uani 1 1 d . . .

loop_
_atom_site_aniso_label
_atom_site_aniso_U_11
_atom_site_aniso_U_22
_atom_site_aniso_U_33
_atom_site_aniso_U_23
_atom_site_aniso_U_13
_atom_site_aniso_U_12
W1 0.0355(4) 0.0368(4) 0.0409(4) -0.0041(3) 0.0010(3) 0.0017(3)
W2 0.0299(3) 0.0380(4) 0.0386(4) 0.0007(3) 0.0024(3) -0.0012(3)
W3 0.0343(4) 0.0344(4) 0.0407(4) -0.0011(3) 0.0032(3) -0.0016(3)
W4 0.0328(4) 0.0483(5) 0.0377(4) -0.0006(3) 0.0049(3) -0.0024(3)
W5 0.0315(3) 0.0418(5) 0.0433(4) -0.0038(3) 0.0044(3) 0.0020(3)
W6 0.0417(4) 0.0360(4) 0.0446(4) 0.0051(3) 0.0000(3) -0.0036(3)
W7 0.0332(3) 0.0394(4) 0.0345(4) 0.0025(3) 0.0015(2) -0.0007(3)
W8 0.0384(4) 0.0362(4) 0.0419(4) 0.0047(3) -0.0005(3) -0.0004(3)
W9 0.0362(4) 0.0427(5) 0.0351(4) 0.0011(3) 0.0028(3) -0.0032(3)
W10 0.0328(5) 0.0365(6) 0.0391(6) 0.0003(5) 0.0025(4) 0.0003(4)
Zn1 0.0318(9) 0.0304(11) 0.0324(10) 0.0020(8) 0.0027(7) 0.0001(8)
Zn2 0.0328(5) 0.0365(6) 0.0391(6) 0.0003(5) 0.0025(4) 0.0003(4)
Co1 0.0543(15) 0.0427(17) 0.0504(16) -0.0092(13) 0.0100(12) -0.0042(12)
Co2 0.0401(13) 0.0474(16) 0.0391(13) 0.0039(12) 0.0015(9) -0.0033(11)
V1 0.0264(12) 0.0339(16) 0.0301(14) -0.0006(12) 0.0024(9) -0.0014(11)
K1 0.058(3) 0.052(3) 0.053(3) 0.002(2) -0.0007(19) 0.002(2)
O1 0.047(7) 0.050(9) 0.049(8) 0.001(7) 0.010(6) -0.004(6)
O2 0.052(7) 0.038(8) 0.039(7) 0.005(6) 0.009(5) -0.006(6)
O3 0.048(8) 0.070(11) 0.044(8) 0.013(7) 0.008(6) 0.001(7)
O4 0.058(9) 0.067(11) 0.062(9) 0.023(8) -0.004(7) -0.020(8)
O5 0.053(8) 0.044(9) 0.047(8) -0.014(6) 0.000(6) 0.005(6)
O6 0.029(6) 0.063(10) 0.035(7) -0.004(6) 0.004(5) 0.000(5)
O7 0.032(6) 0.049(8) 0.038(7) 0.006(6) 0.006(5) -0.002(5)
O8 0.096(14) 0.16(2) 0.093(15) -0.054(16) 0.062(12) -0.073(15)
O9 0.032(6) 0.024(6) 0.044(7) 0.003(5) 0.006(4) 0.006(4)
O10 0.032(6) 0.047(9) 0.063(9) -0.007(7) 0.001(5) 0.002(5)
O11 0.029(6) 0.044(8) 0.031(6) 0.003(5) 0.006(4) -0.002(5)
O12 0.033(6) 0.039(8) 0.043(7) 0.001(6) -0.001(5) -0.004(5)
O13 0.031(6) 0.047(8) 0.029(6) -0.006(5) 0.003(4) -0.007(5)
O14 0.029(6) 0.046(8) 0.053(8) -0.004(6) 0.003(5) 0.005(5)
O15 0.046(7) 0.041(8) 0.035(7) 0.004(6) 0.002(5) 0.009(6)
O16 0.021(5) 0.043(8) 0.043(7) -0.007(6) 0.003(4) 0.003(5)
O17 0.042(7) 0.050(9) 0.052(8) -0.016(7) 0.016(6) 0.001(6)
O18 0.030(6) 0.045(8) 0.053(8) 0.006(6) 0.007(5) 0.000(5)
O19 0.027(5) 0.034(7) 0.043(7) -0.007(5) 0.011(4) -0.008(5)
O20 0.039(6) 0.029(7) 0.037(6) -0.003(5) 0.000(5) -0.001(5)
O21 0.073(10) 0.049(10) 0.063(10) -0.006(8) 0.007(7) 0.016(8)
O22 0.037(6) 0.037(7) 0.042(7) 0.002(6) 0.016(5) 0.003(5)
O23 0.035(6) 0.037(7) 0.044(7) 0.001(6) 0.003(5) -0.006(5)
O24 0.044(7) 0.045(8) 0.026(6) -0.001(5) -0.006(5) 0.006(5)
O25 0.039(7) 0.051(9) 0.050(8) 0.002(7) 0.004(5) 0.002(6)
O26 0.046(7) 0.045(8) 0.035(7) -0.005(6) -0.003(5) -0.004(6)
O27 0.032(6) 0.045(8) 0.045(7) 0.001(6) 0.005(5) 0.014(5)
O28 0.039(6) 0.020(6) 0.046(7) -0.015(5) -0.003(5) -0.008(5)
O29 0.028(6) 0.061(9) 0.035(6) 0.000(6) 0.008(4) 0.004(5)
O30 0.042(6) 0.038(8) 0.031(6) 0.007(5) -0.005(5) -0.007(5)
O31 0.047(7) 0.044(8) 0.047(8) 0.003(6) 0.006(6) -0.012(6)
O32 0.046(7) 0.030(7) 0.032(6) -0.007(5) -0.001(5) -0.007(5)
O33 0.041(7) 0.046(8) 0.045(7) -0.014(6) -0.003(5) -0.008(6)
O34 0.043(6) 0.024(7) 0.044(7) 0.011(5) 0.003(5) 0.003(5)
O35 0.032(6) 0.032(7) 0.033(6) 0.013(5) 0.007(4) 0.006(5)
O36 0.042(7) 0.036(7) 0.039(7) -0.006(6) 0.005(5) 0.005(5)
O37 0.043(6) 0.027(7) 0.039(7) -0.002(5) 0.003(5) 0.003(5)
O38 0.088(13) 0.070(14) 0.090(14) 0.002(11) 0.009(10) 0.026(10)
O39 0.083(12) 0.104(18) 0.069(11) -0.003(11) -0.018(9) 0.004(11)
O40 0.16(2) 0.040(11) 0.094(15) -0.013(10) 0.043(14) -0.023(12)
O41 0.104(14) 0.061(12) 0.068(11) 0.007(9) 0.002(9) 0.033(10)
O42 0.047(8) 0.104(15) 0.060(10) 0.010(10) 0.005(7) -0.022(9)
O43 0.086(11) 0.059(11) 0.062(10) -0.001(9) 0.019(8) -0.022(9)
O44 0.069(10) 0.063(11) 0.056(9) 0.015(8) -0.015(7) -0.021(8)
O45 0.047(8) 0.043(9) 0.080(11) 0.003(8) 0.010(7) 0.002(6)
O46 0.099(15) 0.077(15) 0.106(16) -0.016(13) -0.001(12) -0.004(11)
O47 0.059(9) 0.070(12) 0.051(9) 0.001(8) 0.001(6) 0.007(7)
O48 0.078(11) 0.069(13) 0.079(12) 0.006(10) -0.004(9) 0.001(9)
O49 0.078(12) 0.080(15) 0.097(14) -0.003(12) 0.002(10) -0.011(10)
O50 0.107(15) 0.073(14) 0.073(12) -0.001(10) 0.014(10) 0.030(11)
O51 0.105(15) 0.090(16) 0.066(11) -0.003(11) -0.006(10) -0.018(12)
O101 0.31(8) 0.11(4) 0.027(19) 0.02(2) 0.03(3) 0.08(5)
O102 0.17(3) 0.17(4) 0.18(3) -0.05(3) 0.04(3) 0.00(3)
O103 0.104(18) 0.13(3) 0.21(3) 0.00(2) -0.025(19) -0.070(17)
O104 0.093(16) 0.12(2) 0.13(2) 0.025(17) 0.017(14) -0.011(14)
O105 0.15(2) 0.17(3) 0.067(13) 0.000(15) 0.004(13) -0.13(2)
O106 0.15(2) 0.049(12) 0.105(17) -0.004(11) 0.033(14) 0.020(12)
O107 0.19(2) 0.057(13) 0.065(12) -0.003(10) 0.031(13) -0.014(14)
O108 0.119(16) 0.060(13) 0.107(16) 0.000(12) 0.032(13) -0.004(12)
O109 0.058(10) 0.067(13) 0.125(17) 0.039(12) 0.003(10) 0.002(8)
O110 0.086(13) 0.105(18) 0.079(13) -0.022(12) -0.018(10) 0.015(12)

loop_
_atom_type_symbol
_atom_type_description
_atom_type_scat_dispersion_real
_atom_type_scat_dispersion_imag
_atom_type_scat_source
K K 0.2009 0.2494 'International Tables Vol C Tables 4.2.6.8 and 6.1.1.4'
H H 0.0000 0.0000 'International Tables Vol C Tables 4.2.6.8 and 6.1.1.4'
O O 0.0106 0.0060 'International Tables Vol C Tables 4.2.6.8 and 6.1.1.4'
V V 0.3005 0.5294 'International Tables Vol C Tables 4.2.6.8 and 6.1.1.4'
Co Co 0.3494 0.9721 'International Tables Vol C Tables 4.2.6.8 and 6.1.1.4'
W W -0.8490 6.8722 'International Tables Vol C Tables 4.2.6.8 and 6.1.1.4'
Zn Zn 0.2839 1.4301 'International Tables Vol C Tables 4.2.6.8 and 6.1.1.4'

loop_
_geom_angle_atom_site_label_1
_geom_angle_atom_site_label_2
_geom_angle_atom_site_label_3
_geom_angle
_geom_angle_site_symmetry_1
_geom_angle_site_symmetry_3
_geom_angle_publ_flag
O33 W1 O37 98.9(6) . . ?
O33 W1 O27 101.9(6) . 7 ?
O37 W1 O27 90.0(5) . 7 ?
O33 W1 O35 99.8(6) . . ?
O37 W1 O35 161.3(5) . . ?
O27 W1 O35 86.2(5) 7 . ?
O33 W1 O16 95.0(6) . . ?
O37 W1 O16 89.2(5) . . ?
O27 W1 O16 163.0(5) 7 . ?
O35 W1 O16 89.1(5) . . ?
O33 W1 O9 167.9(5) . . ?
O37 W1 O9 75.3(5) . . ?
O27 W1 O9 88.9(5) 7 . ?
O35 W1 O9 86.4(5) . . ?
O16 W1 O9 74.5(4) . . ?
O25 W2 O23 100.2(6) . . ?
O25 W2 O7 97.1(6) . . ?
O23 W2 O7 97.3(6) . . ?
O25 W2 O32 99.4(6) . . ?
O23 W2 O32 159.5(5) . . ?
O7 W2 O32 86.2(6) . . ?
O25 W2 O24 100.4(6) . . ?
O23 W2 O24 88.2(6) . . ?
O7 W2 O24 160.5(5) . . ?
O32 W2 O24 82.4(5) . . ?
O25 W2 O13 170.1(6) . . ?
O23 W2 O13 74.5(5) . . ?
O7 W2 O13 75.6(5) . . ?
O32 W2 O13 86.9(5) . . ?
O24 W2 O13 88.0(5) . . ?
O31 W3 O10 104.4(6) . . ?
O31 W3 O30 99.7(6) . . ?
O10 W3 O30 94.4(6) . . ?
O31 W3 O20 97.2(6) . . ?
O10 W3 O20 90.8(6) . . ?
O30 W3 O20 160.5(5) . . ?
O31 W3 O23 92.6(6) . . ?
O10 W3 O23 162.7(6) . . ?
O30 W3 O23 85.4(5) . . ?
O20 W3 O23 84.1(5) . . ?
O31 W3 O13 163.8(5) . . ?
O10 W3 O13 89.5(6) . . ?
O30 W3 O13 87.2(5) . . ?
O20 W3 O13 74.0(5) . . ?
O23 W3 O13 73.3(5) . . ?
O31 W3 W7 131.2(4) . . ?
O10 W3 W7 82.9(5) . . ?
O30 W3 W7 128.2(4) . . ?
O20 W3 W7 34.1(3) . . ?
O23 W3 W7 83.6(4) . . ?
O13 W3 W7 41.2(3) . . ?
O1 W4 O24 103.2(6) . . ?
O1 W4 O34 100.0(6) . . ?
O24 W4 O34 86.7(6) . . ?
O1 W4 O6 96.0(6) . . ?
O24 W4 O6 160.4(5) . . ?
O34 W4 O6 86.2(6) . . ?
O1 W4 O2 96.6(6) . . ?
O24 W4 O2 91.3(6) . . ?
O34 W4 O2 163.3(5) . . ?
O6 W4 O2 90.3(6) . . ?
O1 W4 O11 166.1(6) . . ?
O24 W4 O11 87.9(5) . . ?
O34 W4 O11 88.8(5) . . ?
O6 W4 O11 73.7(5) . . ?
O2 W4 O11 74.6(5) . . ?
O14 W5 O32 103.0(6) . . ?
O14 W5 O34 100.5(6) . . ?
O32 W5 O34 87.8(6) . . ?
O14 W5 O36 94.8(6) . . ?
O32 W5 O36 89.8(5) . . ?
O34 W5 O36 164.7(5) . . ?
O14 W5 O16 96.0(5) . . ?
O32 W5 O16 160.9(5) . . ?
O34 W5 O16 88.1(5) . . ?
O36 W5 O16 89.3(5) . . ?
O14 W5 O9 165.7(6) . . ?
O32 W5 O9 87.2(5) . . ?
O34 W5 O9 89.9(5) . . ?
O36 W5 O9 74.9(5) . . ?
O16 W5 O9 74.2(4) . . ?
O5 W6 O30 100.6(6) . . ?
O5 W6 O12 99.3(6) . . ?
O30 W6 O12 160.1(6) . . ?
O5 W6 O29 100.2(6) . . ?
O30 W6 O29 90.0(5) . . ?
O12 W6 O29 86.1(5) . . ?
O5 W6 O2 97.7(6) . . ?
O30 W6 O2 89.9(5) . . ?
O12 W6 O2 87.9(5) . . ?
O29 W6 O2 161.9(6) . . ?
O5 W6 O11 170.2(5) . . ?
O30 W6 O11 86.6(5) . . ?
O12 W6 O11 73.7(5) . . ?
O29 W6 O11 86.5(5) . . ?
O2 W6 O11 75.5(5) . . ?
O15 W7 O18 105.2(6) . . ?
O15 W7 O20 96.4(6) . . ?
O18 W7 O20 93.6(6) . . ?
O15 W7 O28 99.3(6) . . ?
O18 W7 O28 91.5(6) . . ?
O20 W7 O28 161.7(5) . . ?
O15 W7 O7 92.7(5) . . ?
O18 W7 O7 162.0(5) . . ?
O20 W7 O7 85.3(5) . . ?
O28 W7 O7 84.5(5) . . ?
O15 W7 O13 163.8(5) . . ?
O18 W7 O13 88.7(5) . . ?
O20 W7 O13 74.3(5) . . ?
O28 W7 O13 88.2(5) . . ?
O7 W7 O13 73.7(4) . . ?
O15 W7 W3 131.7(5) . . ?
O18 W7 W3 84.2(4) . . ?
O20 W7 W3 35.3(3) . . ?
O28 W7 W3 128.2(4) . . ?
O7 W7 W3 84.5(4) . . ?
O13 W7 W3 40.2(3) . . ?
O3 W8 O28 102.1(7) . . ?
O3 W8 O17 101.0(7) . 7 ?
O28 W8 O17 90.9(6) . 7 ?
O3 W8 O36 97.8(6) . . ?
O28 W8 O36 91.7(5) . . ?
O17 W8 O36 160.0(6) 7 . ?
O3 W8 O37 96.4(6) . . ?
O28 W8 O37 161.5(5) . . ?
O17 W8 O37 85.1(5) 7 . ?
O36 W8 O37 86.2(5) . . ?
O3 W8 O9 166.7(6) . . ?
O28 W8 O9 88.7(5) . . ?
O17 W8 O9 86.5(5) 7 . ?
O36 W8 O9 73.8(5) . . ?
O37 W8 O9 73.1(5) . . ?
O26 W9 O22 100.9(6) . . ?
O26 W9 O35 101.9(6) . . ?
O22 W9 O35 88.2(5) . . ?
O26 W9 O12 95.4(6) . . ?
O22 W9 O12 88.8(5) . . ?
O35 W9 O12 162.7(5) . . ?
O26 W9 O6 95.1(5) . . ?
O22 W9 O6 163.9(5) . . ?
O35 W9 O6 90.1(5) . . ?
O12 W9 O6 88.1(6) . . ?
O26 W9 O11 165.3(5) . . ?
O22 W9 O11 89.1(5) . . ?
O35 W9 O11 89.0(5) . . ?
O12 W9 O11 73.9(5) . . ?
O6 W9 O11 74.8(5) . . ?
O26 W9 K1 15.9(5) . . ?
O22 W9 K1 99.7(4) . . ?
O35 W9 K1 117.8(4) . . ?
O12 W9 K1 79.4(4) . . ?
O6 W9 K1 95.3(4) . . ?
O11 W9 K1 151.7(3) . . ?
O29 W10 O17 95.9(6) . . ?
O29 W10 O19 93.5(5) . . ?
O17 W10 O19 167.7(5) . . ?
O29 W10 O19 166.9(5) . 7 ?
O17 W10 O19 94.4(5) . 7 ?
O19 W10 O19 77.5(5) . 7 ?
O29 W10 O22 91.3(5) . . ?
O17 W10 O22 95.3(5) . . ?
O19 W10 O22 92.4(5) . . ?
O19 W10 O22 79.8(5) 7 . ?
O29 W10 O27 94.0(5) . . ?
O17 W10 O27 91.4(5) . . ?
O19 W10 O27 80.0(5) . . ?
O19 W10 O27 93.7(5) 7 . ?
O22 W10 O27 171.0(5) . . ?
O29 W10 W10 131.6(4) . 7 ?
O17 W10 W10 132.4(4) . 7 ?
O19 W10 W10 38.8(3) . 7 ?
O19 W10 W10 38.6(3) 7 7 ?
O22 W10 W10 85.0(4) . 7 ?
O27 W10 W10 86.0(4) . 7 ?
O29 W10 Zn2 131.6(4) . 7 ?
O17 W10 Zn2 132.4(4) . 7 ?
O19 W10 Zn2 38.8(3) . 7 ?
O19 W10 Zn2 38.6(3) 7 7 ?
O22 W10 Zn2 85.0(4) . 7 ?
O27 W10 Zn2 86.0(4) . 7 ?
W10 W10 Zn2 0.00(5) 7 7 ?
O13 Zn1 O9 109.6(5) . . ?
O13 Zn1 O11 107.1(5) . . ?
O9 Zn1 O11 107.0(5) . . ?
O13 Zn1 O19 107.4(5) . . ?
O9 Zn1 O19 113.4(5) . . ?
O11 Zn1 O19 112.1(5) . . ?
O43 Co1 O31 90.9(6) . . ?
O43 Co1 O8 178.3(10) . . ?
O31 Co1 O8 88.5(8) . . ?
O43 Co1 O39 89.9(8) . . ?
O31 Co1 O39 96.0(8) . . ?
O8 Co1 O39 91.7(10) . . ?
O43 Co1 O38 92.3(8) . . ?
O31 Co1 O38 87.6(7) . . ?
O8 Co1 O38 86.1(10) . . ?
O39 Co1 O38 175.7(9) . . ?
O43 Co1 O40 90.6(8) . . ?
O31 Co1 O40 175.6(9) . . ?
O8 Co1 O40 89.8(9) . . ?
O39 Co1 O40 88.1(10) . . ?
O38 Co1 O40 88.1(10) . . ?
O15 Co2 O4 88.1(6) . . ?
O15 Co2 O42 93.3(6) . . ?
O4 Co2 O42 178.6(7) . . ?
O15 Co2 O21 90.8(6) . . ?
O4 Co2 O21 91.4(7) . . ?
O42 Co2 O21 88.8(8) . . ?
O15 Co2 O41 90.7(6) . . ?
O4 Co2 O41 87.3(8) . . ?
O42 Co2 O41 92.5(9) . . ?
O21 Co2 O41 178.0(8) . . ?
O15 Co2 O44 176.7(6) . . ?
O4 Co2 O44 88.9(6) . . ?
O42 Co2 O44 89.7(6) . . ?
O21 Co2 O44 87.9(7) . . ?
O41 Co2 O44 90.6(7) . . ?
O45 V1 O10 95.4(7) . . ?
O45 V1 O18 93.9(7) . . ?
O10 V1 O18 89.2(5) . . ?
O45 V1 O19 173.1(6) . . ?
O10 V1 O19 90.7(5) . . ?
O18 V1 O19 89.4(5) . . ?
O45 V1 O27 98.5(6) . . ?
O10 V1 O27 92.3(6) . . ?
O18 V1 O27 167.3(6) . . ?
O19 V1 O27 78.0(5) . . ?
O45 V1 O22 96.8(6) . 7 ?
O10 V1 O22 167.8(5) . 7 ?
O18 V1 O22 91.2(5) . 7 ?
O19 V1 O22 77.1(5) . 7 ?
O27 V1 O22 84.7(5) . 7 ?
O46 K1 O48 141.8(8) . . ?
O46 K1 O26 140.1(7) . . ?
O48 K1 O26 73.2(6) . . ?
O46 K1 O50 75.9(8) . . ?
O48 K1 O50 107.7(8) . . ?
O26 K1 O50 73.8(6) . . ?
O46 K1 O33 77.2(7) . 4_545 ?
O48 K1 O33 77.9(6) . 4_545 ?
O26 K1 O33 141.2(5) . 4_545 ?
O50 K1 O33 140.8(6) . 4_545 ?
O46 K1 O51 75.7(8) . . ?
O48 K1 O51 142.2(7) . . ?
O26 K1 O51 75.2(6) . . ?
O50 K1 O51 82.6(8) . . ?
O33 K1 O51 117.3(6) 4_545 . ?
O46 K1 O47 118.6(7) . . ?
O48 K1 O47 82.4(6) . . ?
O26 K1 O47 75.0(5) . . ?
O50 K1 O47 142.5(7) . . ?
O33 K1 O47 76.1(5) 4_545 . ?
O51 K1 O47 69.7(7) . . ?
O46 K1 O49 77.2(7) . . ?
O48 K1 O49 68.2(7) . . ?
O26 K1 O49 117.0(6) . . ?
O50 K1 O49 73.1(7) . . ?
O33 K1 O49 73.6(6) 4_545 . ?
O51 K1 O49 147.1(7) . . ?
O47 K1 O49 141.3(7) . . ?
O46 K1 W9 151.4(6) . . ?
O48 K1 W9 63.1(5) . . ?
O26 K1 W9 11.3(3) . . ?
O50 K1 W9 82.7(5) . . ?
O33 K1 W9 130.4(4) 4_545 . ?
O51 K1 W9 83.0(5) . . ?
O47 K1 W9 69.7(4) . . ?
O49 K1 W9 114.5(5) . . ?
W4 O2 W6 112.4(6) . . ?
W4 O6 W9 113.3(6) . . ?
W2 O7 W7 113.1(6) . . ?
Zn1 O9 W1 119.9(5) . . ?
Zn1 O9 W5 120.8(6) . . ?
W1 O9 W5 98.3(5) . . ?
Zn1 O9 W8 117.2(6) . . ?
W1 O9 W8 98.0(5) . . ?
W5 O9 W8 97.7(4) . . ?
W3 O10 V1 141.2(8) . . ?
Zn1 O11 W9 117.7(6) . . ?
Zn1 O11 W6 119.4(6) . . ?
W9 O11 W6 98.1(5) . . ?
Zn1 O11 W4 121.3(6) . . ?
W9 O11 W4 98.2(4) . . ?
W6 O11 W4 97.4(5) . . ?
W6 O12 W9 113.8(6) . . ?
Zn1 O13 W3 120.1(6) . . ?
Zn1 O13 W7 118.2(6) . . ?
W3 O13 W7 98.6(5) . . ?
Zn1 O13 W2 119.1(6) . . ?
W3 O13 W2 98.5(5) . . ?
W7 O13 W2 97.6(5) . . ?
W7 O15 Co2 177.3(8) . . ?
W5 O16 W1 112.9(6) . . ?
W8 O17 W10 143.0(8) 7 . ?
W7 O18 V1 139.8(7) . . ?
Zn1 O19 W10 115.7(6) . . ?
Zn1 O19 Zn2 114.0(6) . 7 ?
W10 O19 Zn2 102.5(5) . 7 ?
Zn1 O19 W10 114.0(6) . 7 ?
W10 O19 W10 102.5(5) . 7 ?
Zn2 O19 W10 0.00(8) 7 7 ?
Zn1 O19 V1 119.3(5) . . ?
W10 O19 V1 101.4(5) . . ?
Zn2 O19 V1 101.5(5) 7 . ?
W10 O19 V1 101.5(5) 7 . ?
W7 O20 W3 110.6(6) . . ?
W9 O22 W10 135.4(7) . . ?
W9 O22 V1 122.3(7) . 7 ?
W10 O22 V1 100.0(5) . 7 ?
W2 O23 W3 113.6(6) . . ?
W4 O24 W2 154.9(8) . . ?
W9 O26 K1 152.8(8) . . ?
W1 O27 W10 133.8(6) 7 . ?
W1 O27 V1 124.5(6) 7 . ?
W10 O27 V1 99.3(5) . . ?
W8 O28 W7 152.7(7) . . ?
W10 O29 W6 142.4(8) . . ?
W6 O30 W3 152.7(7) . . ?
W3 O31 Co1 175.5(9) . . ?
W5 O32 W2 154.3(7) . . ?
W1 O33 K1 163.1(8) . 4 ?
W5 O34 W4 147.1(7) . . ?
W9 O35 W1 154.3(7) . . ?
W5 O36 W8 113.2(6) . . ?
W1 O37 W8 113.3(6) . . ?

loop_
_geom_bond_atom_site_label_1
_geom_bond_atom_site_label_2
_geom_bond_distance
_geom_bond_site_symmetry_2
_geom_bond_publ_flag
W1 O33 1.721(12) . ?
W1 O37 1.912(12) . ?
W1 O27 1.915(11) 7 ?
W1 O35 1.933(11) . ?
W1 O16 1.968(10) . ?
W1 O9 2.155(12) . ?
W2 O25 1.723(12) . ?
W2 O23 1.851(13) . ?
W2 O7 1.869(12) . ?
W2 O32 1.958(12) . ?
W2 O24 1.960(11) . ?
W2 O13 2.241(11) . ?
W3 O31 1.750(14) . ?
W3 O10 1.798(12) . ?
W3 O30 1.932(11) . ?
W3 O20 1.991(12) . ?
W3 O23 2.082(12) . ?
W3 O13 2.104(13) . ?
W3 W7 3.2233(11) . ?
W4 O1 1.738(13) . ?
W4 O24 1.860(11) . ?
W4 O34 1.940(12) . ?
W4 O6 1.957(12) . ?
W4 O2 1.962(14) . ?
W4 O11 2.206(11) . ?
W5 O14 1.755(12) . ?
W5 O32 1.870(11) . ?
W5 O34 1.926(12) . ?
W5 O36 1.933(13) . ?
W5 O16 1.962(12) . ?
W5 O9 2.175(11) . ?
W6 O5 1.718(15) . ?
W6 O30 1.903(11) . ?
W6 O12 1.931(12) . ?
W6 O29 1.935(11) . ?
W6 O2 1.979(13) . ?
W6 O11 2.153(13) . ?
W7 O15 1.751(12) . ?
W7 O18 1.811(11) . ?
W7 O20 1.929(13) . ?
W7 O28 1.958(11) . ?
W7 O7 2.085(11) . ?
W7 O13 2.146(12) . ?
W8 O3 1.716(15) . ?
W8 O28 1.873(10) . ?
W8 O17 1.896(12) 7 ?
W8 O36 1.993(12) . ?
W8 O37 2.001(12) . ?
W8 O9 2.176(12) . ?
W9 O26 1.731(12) . ?
W9 O22 1.910(11) . ?
W9 O35 1.918(12) . ?
W9 O12 1.938(14) . ?
W9 O6 1.975(11) . ?
W9 O11 2.140(11) . ?
W9 K1 4.047(5) . ?
W10 O29 1.901(13) . ?
W10 O17 1.938(14) . ?
W10 O19 2.027(13) . ?
W10 O19 2.037(12) 7 ?
W10 O22 2.062(12) . ?
W10 O27 2.087(13) . ?
W10 W10 3.170(2) 7 ?
W10 Zn2 3.170(2) 7 ?
Zn1 O13 1.912(11) . ?
Zn1 O9 1.916(12) . ?
Zn1 O11 1.916(12) . ?
Zn1 O19 1.923(10) . ?
Co1 O43 2.064(16) . ?
Co1 O31 2.069(14) . ?
Co1 O8 2.075(16) . ?
Co1 O39 2.088(19) . ?
Co1 O38 2.09(2) . ?
Co1 O40 2.127(19) . ?
Co2 O15 2.048(12) . ?
Co2 O4 2.047(14) . ?
Co2 O42 2.071(15) . ?
Co2 O21 2.092(16) . ?
Co2 O41 2.103(19) . ?
Co2 O44 2.127(15) . ?
V1 O45 1.662(9) . ?
V1 O10 2.008(14) . ?
V1 O18 2.011(13) . ?
V1 O19 2.098(12) . ?
V1 O27 2.105(12) . ?
V1 O22 2.119(13) 7 ?
K1 O46 2.37(2) . ?
K1 O48 2.42(2) . ?
K1 O26 2.430(13) . ?
K1 O50 2.44(2) . ?
K1 O33 2.475(14) 4_545 ?
K1 O51 2.50(2) . ?
K1 O47 2.537(16) . ?
K1 O49 2.60(2) . ?
O17 W8 1.896(12) 7 ?
O19 Zn2 2.037(12) 7 ?
O19 W10 2.037(12) 7 ?
O22 V1 2.119(13) 7 ?
O27 W1 1.915(11) 7 ?
O33 K1 2.475(14) 4 ?
